data_7006268
loop_
_publ_author_name
'Molinos, Eduardo'
'Brayshaw, Simon K.'
'Kociok-K\"ohn, Gabrielle'
'Weller, Andrew S.'

_publ_section_title
;
 Cationic rhodium mono-phosphine fragments partnered with carborane
 monoanions [closo-CB11H6X6]- (X = H, Br). Synthesis, structures and
 reactivity with alkenes.
;
_journal_issue 42
_journal_name_full 'Dalton transactions (Cambridge, England : 2003)'
_journal_page_first 4829
_journal_page_last 4844
_journal_paper_doi 10.1039/b711468k
_journal_year 2007
_chemical_formula_moiety 'C38 H90 B22 P2 Rh2, C5 H12'
_chemical_formula_sum 'C43 H102 B22 P2 Rh2'
_chemical_formula_weight 1124.83
_chemical_name_common 'Compound 5b'
_chemical_name_systematic
;
?
;
_space_group_IT_number 14
_symmetry_cell_setting monoclinic
_symmetry_space_group_name_Hall '-P 2yn'
_symmetry_space_group_name_H-M 'P 1 21/n 1'
_atom_sites_solution_hydrogens geom
_atom_sites_solution_primary direct
_atom_sites_solution_secondary difmap
_audit_creation_method SHELXL-97
_cell_angle_alpha 90.00
_cell_angle_beta 93.35
_cell_angle_gamma 90.00
_cell_formula_units_Z 4
_cell_length_a 12.34430(10)
_cell_length_b 20.10830(10)
_cell_length_c 23.4143(2)
_cell_measurement_reflns_used 174804
_cell_measurement_temperature 150(2)
_cell_measurement_theta_max 30.508
_cell_measurement_theta_min 2.91
_cell_volume 5802.03(7)
_computing_cell_refinement 'HKL Scalepack (Otwinowski & Minor 1997)'
_computing_data_collection 'Collect, Nonius program suite version 1.9 (1997)'
_computing_data_reduction 'Denzo and Scalepack (Otwinowski & Minor, 1997)'
_computing_molecular_graphics 'ORTEP3 for Windows - L. J. Farrugia, J. Appl. Crystallogr. 1997, 30, 565'
_computing_publication_material 'SHELX97-2, G. M. Sheldrick'
_computing_structure_refinement
;
SHELX97-2 Program for Crystal Structure Analysis. G. M. Sheldrick,
Institut f. Anorg. Chemie der Universit\"at, Tammanstrasse 4,
D-3400 G\"ottingen, Germany, 1998.
;
_computing_structure_solution
;
SIR97- Altomare A., Burla M.C., Camalli M., Cascarano G.L., Giacovazzo C. ,
Guagliardi A., Moliterni A.G.G., Polidori G.,Spagna R.
(1999) J. Appl. Cryst. 32, 115-119.
;
_diffrn_ambient_temperature 150(2)
_diffrn_measured_fraction_theta_full 0.997
_diffrn_measured_fraction_theta_max 0.997
_diffrn_measurement_device_type 'Nonius Kappa CCD'
_diffrn_measurement_method '723 1.0 degree images with \f and \w scans'
_diffrn_radiation_monochromator graphite
_diffrn_radiation_source 'fine-focus sealed tube'
_diffrn_radiation_type MoK\a
_diffrn_radiation_wavelength 0.71073
_diffrn_reflns_av_R_equivalents 0.0699
_diffrn_reflns_av_sigmaI/netI 0.0441
_diffrn_reflns_limit_h_max 17
_diffrn_reflns_limit_h_min -17
_diffrn_reflns_limit_k_max 28
_diffrn_reflns_limit_k_min -28
_diffrn_reflns_limit_l_max 33
_diffrn_reflns_limit_l_min -33
_diffrn_reflns_number 127863
_diffrn_reflns_theta_full 30.51
_diffrn_reflns_theta_max 30.51
_diffrn_reflns_theta_min 3.46
_diffrn_standards_decay_% 0
_exptl_absorpt_coefficient_mu 0.655
_exptl_absorpt_correction_T_max 0.9494
_exptl_absorpt_correction_T_min 0.8533
_exptl_absorpt_correction_type multi-scan
_exptl_absorpt_process_details
;
multi-scan from symmetry-related measurements
Sortav (Blessing 1995)
;
_exptl_crystal_colour red
_exptl_crystal_density_diffrn 1.288
_exptl_crystal_density_method 'not measured'
_exptl_crystal_description plate
_exptl_crystal_F_000 2360
_exptl_crystal_size_max 0.25
_exptl_crystal_size_mid 0.23
_exptl_crystal_size_min 0.08
_refine_diff_density_max 3.072
_refine_diff_density_min -0.997
_refine_diff_density_rms 0.104
_refine_ls_extinction_method none
_refine_ls_goodness_of_fit_ref 1.057
_refine_ls_hydrogen_treatment mixed
_refine_ls_matrix_type full
_refine_ls_number_parameters 646
_refine_ls_number_reflns 17673
_refine_ls_number_restraints 3
_refine_ls_restrained_S_all 1.057
_refine_ls_R_factor_all 0.0633
_refine_ls_R_factor_gt 0.0453
_refine_ls_shift/su_max 0.003
_refine_ls_shift/su_mean 0.000
_refine_ls_structure_factor_coef Fsqd
_refine_ls_weighting_details 'calc w=1/[\s^2^(Fo^2^)+(0.0395P)^2^+7.9716P] where P=(Fo^2^+2Fc^2^)/3'
_refine_ls_weighting_scheme calc
_refine_ls_wR_factor_gt 0.0951
_refine_ls_wR_factor_ref 0.1017
_reflns_number_gt 14331
_reflns_number_total 17673
_reflns_threshold_expression >2sigma(I)
_cod_data_source_file b711468k.txt
_cod_data_source_block k06asw11
_cod_depositor_comments
;
The following automatic conversions were performed:
'_symmetry_cell_setting' value 'Monoclinic' changed to 'monoclinic'
according to '/home/saulius/struct/CIF-dictionaries/cif_core.dic'
dictionary named 'cif_core.dic' version 2.4.1 from 2010-06-29.

Automatic conversion script
Id: cif_fix_enum 1527 2010-12-29 10:47:43Z saulius 
;
_cod_original_cell_volume 5802.04(7)
_cod_original_sg_symbol_H-M 'P 21/n'
_cod_database_code 7006268

loop_
_symmetry_equiv_pos_as_xyz
'x, y, z'
'-x+1/2, y+1/2, -z+1/2'
'-x, -y, -z'
'x-1/2, -y-1/2, z-1/2'

loop_
_atom_site_label
_atom_site_type_symbol
_atom_site_fract_x
_atom_site_fract_y
_atom_site_fract_z
_atom_site_U_iso_or_equiv
_atom_site_adp_type
_atom_site_occupancy
_atom_site_symmetry_multiplicity
_atom_site_calc_flag
_atom_site_refinement_flags
_atom_site_disorder_assembly
_atom_site_disorder_group
Rh1 Rh 1.031849(14) 0.220352(8) 0.132071(7) 0.01703(5) Uani 1 1 d D . .
Rh2 Rh 1.003350(15) 0.351990(9) 0.095744(8) 0.01884(5) Uani 1 1 d D . .
P1 P 1.01820(5) 0.11231(3) 0.15240(3) 0.01892(12) Uani 1 1 d . . .
P2 P 0.88186(5) 0.41486(3) 0.13985(3) 0.02041(12) Uani 1 1 d . . .
C11 C 1.0227(2) 0.10781(12) 0.23214(10) 0.0239(5) Uani 1 1 d . . .
H11 H 1.0860 0.1361 0.2453 0.029 Uiso 1 1 calc R . .
C12 C 0.9243(2) 0.14051(16) 0.25768(11) 0.0337(6) Uani 1 1 d . . .
H12A H 0.9089 0.1836 0.2385 0.040 Uiso 1 1 calc R . .
H12B H 0.8599 0.1116 0.2510 0.040 Uiso 1 1 calc R . .
C13 C 0.9458(3) 0.15188(19) 0.32205(13) 0.0484(9) Uani 1 1 d . . .
H13A H 1.0082 0.1824 0.3288 0.058 Uiso 1 1 calc R . .
H13B H 0.8814 0.1728 0.3379 0.058 Uiso 1 1 calc R . .
C14 C 0.9700(3) 0.0858(2) 0.35205(13) 0.0473(8) Uani 1 1 d . . .
H14A H 0.9888 0.0941 0.3931 0.057 Uiso 1 1 calc R . .
H14B H 0.9044 0.0575 0.3491 0.057 Uiso 1 1 calc R . .
C15 C 1.0628(3) 0.04970(17) 0.32608(12) 0.0413(7) Uani 1 1 d . . .
H15A H 1.0723 0.0056 0.3445 0.050 Uiso 1 1 calc R . .
H15B H 1.1306 0.0752 0.3340 0.050 Uiso 1 1 calc R . .
C16 C 1.0439(3) 0.04018(15) 0.26126(12) 0.0360(6) Uani 1 1 d . . .
H16A H 0.9809 0.0105 0.2532 0.043 Uiso 1 1 calc R . .
H16B H 1.1084 0.0191 0.2458 0.043 Uiso 1 1 calc R . .
C17 C 1.1297(2) 0.05562(12) 0.13353(10) 0.0217(5) Uani 1 1 d . . .
H17 H 1.1213 0.0140 0.1562 0.026 Uiso 1 1 calc R . .
C18 C 1.2415(2) 0.08433(14) 0.15184(13) 0.0314(6) Uani 1 1 d . . .
H18A H 1.2515 0.1269 0.1316 0.038 Uiso 1 1 calc R . .
H18B H 1.2445 0.0937 0.1934 0.038 Uiso 1 1 calc R . .
C19 C 1.3341(2) 0.03715(15) 0.13899(14) 0.0356(6) Uani 1 1 d . . .
H19A H 1.4044 0.0596 0.1482 0.043 Uiso 1 1 calc R . .
H19B H 1.3307 -0.0027 0.1636 0.043 Uiso 1 1 calc R . .
C20 C 1.3283(2) 0.01576(16) 0.07665(13) 0.0384(7) Uani 1 1 d . . .
H20A H 1.3399 0.0547 0.0519 0.046 Uiso 1 1 calc R . .
H20B H 1.3860 -0.0172 0.0704 0.046 Uiso 1 1 calc R . .
C21 C 1.2181(2) -0.01465(15) 0.06114(12) 0.0339(6) Uani 1 1 d . . .
H21A H 1.2083 -0.0547 0.0849 0.041 Uiso 1 1 calc R . .
H21B H 1.2147 -0.0286 0.0205 0.041 Uiso 1 1 calc R . .
C22 C 1.1267(2) 0.03486(13) 0.07058(11) 0.0282(5) Uani 1 1 d . . .
H22A H 1.1353 0.0746 0.0462 0.034 Uiso 1 1 calc R . .
H22B H 1.0558 0.0141 0.0596 0.034 Uiso 1 1 calc R . .
C23 C 0.8952(2) 0.06942(12) 0.12103(11) 0.0229(5) Uani 1 1 d . . .
H23 H 0.9020 0.0709 0.0787 0.027 Uiso 1 1 calc R . .
C24 C 0.8862(2) -0.00527(13) 0.13598(13) 0.0330(6) Uani 1 1 d . . .
H24A H 0.9560 -0.0278 0.1300 0.040 Uiso 1 1 calc R . .
H24B H 0.8704 -0.0103 0.1767 0.040 Uiso 1 1 calc R . .
C25 C 0.7953(3) -0.03760(14) 0.09798(14) 0.0375(7) Uani 1 1 d . . .
H25A H 0.8143 -0.0354 0.0575 0.045 Uiso 1 1 calc R . .
H25B H 0.7890 -0.0851 0.1085 0.045 Uiso 1 1 calc R . .
C26 C 0.6866(2) -0.00338(15) 0.10413(14) 0.0390(7) Uani 1 1 d . . .
H26A H 0.6619 -0.0118 0.1430 0.047 Uiso 1 1 calc R . .
H26B H 0.6321 -0.0226 0.0761 0.047 Uiso 1 1 calc R . .
C27 C 0.6938(2) 0.07142(14) 0.09438(13) 0.0331(6) Uani 1 1 d . . .
H27A H 0.6244 0.0924 0.1035 0.040 Uiso 1 1 calc R . .
H27B H 0.7050 0.0800 0.0535 0.040 Uiso 1 1 calc R . .
C28 C 0.7865(2) 0.10327(14) 0.13111(12) 0.0290(5) Uani 1 1 d . . .
H28A H 0.7711 0.0995 0.1720 0.035 Uiso 1 1 calc R . .
H28B H 0.7912 0.1511 0.1216 0.035 Uiso 1 1 calc R . .
C31 C 0.7965(2) 0.45868(14) 0.08334(12) 0.0329(6) Uani 1 1 d . . .
H31 H 0.7685 0.4996 0.1018 0.040 Uiso 1 1 calc R . .
C32 C 0.8650(3) 0.48300(15) 0.03476(12) 0.0376(7) Uani 1 1 d . . .
H32A H 0.9276 0.5088 0.0512 0.045 Uiso 1 1 calc R . .
H32B H 0.8935 0.4441 0.0145 0.045 Uiso 1 1 calc R . .
C33 C 0.7987(4) 0.52635(18) -0.00774(15) 0.0572(10) Uani 1 1 d . . .
H33A H 0.7769 0.5677 0.0114 0.069 Uiso 1 1 calc R . .
H33B H 0.8438 0.5388 -0.0397 0.069 Uiso 1 1 calc R . .
C34 C 0.6982(4) 0.4897(2) -0.03114(18) 0.0700(14) Uani 1 1 d . . .
H34A H 0.6535 0.5200 -0.0561 0.084 Uiso 1 1 calc R . .
H34B H 0.7203 0.4517 -0.0547 0.084 Uiso 1 1 calc R . .
C35 C 0.6307(3) 0.4643(2) 0.01628(19) 0.0646(13) Uani 1 1 d . . .
H35A H 0.5689 0.4382 -0.0007 0.078 Uiso 1 1 calc R . .
H35B H 0.6008 0.5027 0.0367 0.078 Uiso 1 1 calc R . .
C36 C 0.6965(3) 0.42083(17) 0.05910(16) 0.0462(8) Uani 1 1 d . . .
H36A H 0.7196 0.3798 0.0399 0.055 Uiso 1 1 calc R . .
H36B H 0.6508 0.4079 0.0907 0.055 Uiso 1 1 calc R . .
C37 C 0.93932(18) 0.48418(11) 0.18423(10) 0.0197(4) Uani 1 1 d . . .
H37 H 0.9783 0.4629 0.2181 0.024 Uiso 1 1 calc R . .
C38 C 0.8542(2) 0.53115(13) 0.20866(12) 0.0277(5) Uani 1 1 d . . .
H38A H 0.8177 0.5572 0.1772 0.033 Uiso 1 1 calc R . .
H38B H 0.7984 0.5046 0.2271 0.033 Uiso 1 1 calc R . .
C39 C 0.9097(2) 0.57825(14) 0.25240(12) 0.0314(6) Uani 1 1 d . . .
H39A H 0.8551 0.6093 0.2666 0.038 Uiso 1 1 calc R . .
H39B H 0.9402 0.5521 0.2854 0.038 Uiso 1 1 calc R . .
C40 C 1.0002(2) 0.61809(13) 0.22699(13) 0.0328(6) Uani 1 1 d . . .
H40A H 0.9684 0.6490 0.1977 0.039 Uiso 1 1 calc R . .
H40B H 1.0380 0.6450 0.2575 0.039 Uiso 1 1 calc R . .
C41 C 1.0816(2) 0.57289(13) 0.19996(12) 0.0280(5) Uani 1 1 d . . .
H41A H 1.1203 0.5459 0.2301 0.034 Uiso 1 1 calc R . .
H41B H 1.1358 0.6002 0.1811 0.034 Uiso 1 1 calc R . .
C42 C 1.0242(2) 0.52677(12) 0.15584(11) 0.0231(5) Uani 1 1 d . . .
H42A H 1.0782 0.4975 0.1388 0.028 Uiso 1 1 calc R . .
H42B H 0.9883 0.5536 0.1248 0.028 Uiso 1 1 calc R . .
C43 C 0.7847(2) 0.37365(12) 0.18594(12) 0.0272(5) Uani 1 1 d . . .
H43 H 0.7193 0.4029 0.1865 0.033 Uiso 1 1 calc R . .
C44 C 0.8276(2) 0.36384(15) 0.24834(13) 0.0354(6) Uani 1 1 d . . .
H44A H 0.8526 0.4070 0.2646 0.042 Uiso 1 1 calc R . .
H44B H 0.8903 0.3330 0.2497 0.042 Uiso 1 1 calc R . .
C45 C 0.7378(3) 0.33528(16) 0.28416(17) 0.0485(9) Uani 1 1 d . . .
H45A H 0.7675 0.3279 0.3239 0.058 Uiso 1 1 calc R . .
H45B H 0.6781 0.3680 0.2854 0.058 Uiso 1 1 calc R . .
C46 C 0.6930(3) 0.27024(16) 0.2599(2) 0.0559(11) Uani 1 1 d . . .
H46A H 0.7494 0.2354 0.2646 0.067 Uiso 1 1 calc R . .
H46B H 0.6303 0.2563 0.2816 0.067 Uiso 1 1 calc R . .
C47 C 0.6575(3) 0.27641(16) 0.19738(19) 0.0523(10) Uani 1 1 d . . .
H47A H 0.5924 0.3051 0.1934 0.063 Uiso 1 1 calc R . .
H47B H 0.6374 0.2319 0.1821 0.063 Uiso 1 1 calc R . .
C48 C 0.7465(2) 0.30586(14) 0.16205(16) 0.0381(7) Uani 1 1 d . . .
H48A H 0.7183 0.3112 0.1219 0.046 Uiso 1 1 calc R . .
H48B H 0.8089 0.2749 0.1625 0.046 Uiso 1 1 calc R . .
C81 C 1.5120(7) 0.1504(4) -0.1146(3) 0.127(3) Uani 1 1 d . . .
H81A H 1.5810 0.1404 -0.1314 0.191 Uiso 1 1 calc R . .
H81B H 1.4736 0.1851 -0.1371 0.191 Uiso 1 1 calc R . .
H81C H 1.4672 0.1101 -0.1146 0.191 Uiso 1 1 calc R . .
C82 C 1.5322(8) 0.1728(5) -0.0578(4) 0.153(3) Uani 1 1 d . . .
H82A H 1.5744 0.1383 -0.0361 0.183 Uiso 1 1 calc R . .
H82B H 1.5778 0.2133 -0.0584 0.183 Uiso 1 1 calc R . .
C83 C 1.4437(10) 0.1866(8) -0.0301(5) 0.270(9) Uani 1 1 d . . .
H83A H 1.4043 0.1442 -0.0259 0.325 Uiso 1 1 calc R . .
H83B H 1.3970 0.2151 -0.0557 0.325 Uiso 1 1 calc R . .
C84 C 1.4501(10) 0.2186(5) 0.0263(4) 0.212(6) Uani 1 1 d . . .
H84A H 1.3753 0.2241 0.0387 0.255 Uiso 1 1 calc R . .
H84B H 1.4884 0.1880 0.0537 0.255 Uiso 1 1 calc R . .
C85 C 1.5022(7) 0.2808(5) 0.0300(5) 0.193(5) Uani 1 1 d . . .
H85A H 1.5025 0.2971 0.0694 0.290 Uiso 1 1 calc R . .
H85B H 1.4632 0.3124 0.0044 0.290 Uiso 1 1 calc R . .
H85C H 1.5770 0.2762 0.0187 0.290 Uiso 1 1 calc R . .
C101 C 1.3435(2) 0.29735(14) 0.25297(13) 0.0350(6) Uani 1 1 d . . .
H101 H 1.4114 0.2793 0.2828 0.042 Uiso 1 1 calc R . .
C121 C 0.8920(3) 0.20066(14) -0.06343(12) 0.0334(6) Uani 1 1 d . . .
H121 H 0.8330 0.1704 -0.0908 0.040 Uiso 1 1 calc R . .
B102 B 1.2523(3) 0.24073(15) 0.22693(14) 0.0288(6) Uani 1 1 d . . .
H102 H 1.2547 0.1865 0.2377 0.035 Uiso 1 1 calc R . .
B103 B 1.3489(2) 0.27660(15) 0.18245(15) 0.0307(6) Uani 1 1 d . . .
H103 H 1.4139 0.2460 0.1638 0.037 Uiso 1 1 calc R . .
B104 B 1.3721(3) 0.35955(16) 0.20720(17) 0.0364(8) Uani 1 1 d . . .
H104 H 1.4534 0.3838 0.2049 0.044 Uiso 1 1 calc R . .
B105 B 1.2901(3) 0.37339(16) 0.26577(15) 0.0359(7) Uani 1 1 d . . .
H105 H 1.3177 0.4066 0.3021 0.043 Uiso 1 1 calc R . .
B106 B 1.2148(3) 0.30002(16) 0.27810(14) 0.0334(7) Uani 1 1 d . . .
H106 H 1.1926 0.2850 0.3220 0.040 Uiso 1 1 calc R . .
B107 B 1.1280(2) 0.28513(14) 0.21599(12) 0.0252(6) Uani 1 1 d . . .
B108 B 1.2112(2) 0.27110(14) 0.15754(13) 0.0240(5) Uani 1 1 d . . .
B109 B 1.2865(2) 0.34522(14) 0.14491(15) 0.0285(6) Uani 1 1 d . . .
H109 H 1.3098 0.3600 0.1012 0.034 Uiso 1 1 calc R . .
B110 B 1.2500(2) 0.40524(15) 0.19751(15) 0.0302(6) Uani 1 1 d . . .
H110 H 1.2496 0.4599 0.1883 0.036 Uiso 1 1 calc R . .
B111 B 1.1516(3) 0.36817(15) 0.24120(13) 0.0285(6) Uani 1 1 d . . .
H111 H 1.0864 0.3981 0.2605 0.034 Uiso 1 1 calc R . .
B112 B 1.1502(2) 0.35081(14) 0.16610(13) 0.0235(5) Uani 1 1 d D . .
B122 B 0.8653(3) 0.21111(14) 0.00707(12) 0.0258(6) Uani 1 1 d . . .
H122 H 0.7932 0.1904 0.0280 0.031 Uiso 1 1 calc R . .
B123 B 0.8516(3) 0.27878(15) -0.04417(13) 0.0317(7) Uani 1 1 d . . .
H123 H 0.7710 0.3018 -0.0564 0.038 Uiso 1 1 calc R . .
B124 B 0.9534(3) 0.26741(16) -0.09364(14) 0.0359(7) Uani 1 1 d . . .
H124 H 0.9387 0.2827 -0.1394 0.043 Uiso 1 1 calc R . .
B125 B 1.0283(3) 0.19526(15) -0.07450(13) 0.0324(7) Uani 1 1 d . . .
H125 H 1.0632 0.1631 -0.1079 0.039 Uiso 1 1 calc R . .
B126 B 0.9747(3) 0.15952(14) -0.01291(12) 0.0262(6) Uani 1 1 d . . .
H126 H 0.9741 0.1044 -0.0059 0.031 Uiso 1 1 calc R . .
B127 B 0.9956(2) 0.21602(13) 0.04511(11) 0.0207(5) Uani 1 1 d . . .
B128 B 0.9215(2) 0.29003(14) 0.02277(12) 0.0243(5) Uani 1 1 d . . .
B129 B 0.9740(3) 0.32600(15) -0.03914(13) 0.0307(6) Uani 1 1 d . . .
H129 H 0.9742 0.3808 -0.0478 0.037 Uiso 1 1 calc R . .
B130 B 1.0839(3) 0.27421(16) -0.05815(14) 0.0334(7) Uani 1 1 d . . .
H130 H 1.1557 0.2948 -0.0793 0.040 Uiso 1 1 calc R . .
B131 B 1.0971(3) 0.20654(15) -0.00680(13) 0.0283(6) Uani 1 1 d . . .
H131 H 1.1777 0.1833 0.0053 0.034 Uiso 1 1 calc R . .
B132 B 1.0604(2) 0.28773(14) 0.01548(12) 0.0248(6) Uani 1 1 d . . .
H107 H 1.048(2) 0.2587(14) 0.2160(12) 0.023(7) Uiso 1 1 d . . .
H108 H 1.187(3) 0.2327(16) 0.1228(14) 0.037(9) Uiso 1 1 d . . .
H128 H 0.880(2) 0.3249(14) 0.0595(12) 0.022(7) Uiso 1 1 d . . .
H132 H 1.113(2) 0.3227(14) 0.0440(12) 0.024(7) Uiso 1 1 d . . .
H100 H 0.9035(9) 0.2089(17) 0.1336(16) 0.051(10) Uiso 1 1 d D . .
H112 H 1.092(2) 0.3932(6) 0.1382(11) 0.054(10) Uiso 1 1 d D . .

loop_
_atom_site_aniso_label
_atom_site_aniso_U_11
_atom_site_aniso_U_22
_atom_site_aniso_U_33
_atom_site_aniso_U_23
_atom_site_aniso_U_13
_atom_site_aniso_U_12
Rh1 0.01970(9) 0.01327(8) 0.01775(8) -0.00009(6) -0.00195(6) 0.00066(6)
Rh2 0.02123(9) 0.01334(8) 0.02147(9) -0.00087(6) -0.00293(6) 0.00114(6)
P1 0.0228(3) 0.0146(3) 0.0193(3) 0.0011(2) 0.0013(2) 0.0013(2)
P2 0.0180(3) 0.0164(3) 0.0261(3) -0.0019(2) -0.0048(2) 0.0011(2)
C11 0.0282(12) 0.0235(12) 0.0202(11) 0.0010(9) 0.0021(9) 0.0034(10)
C12 0.0363(15) 0.0427(16) 0.0225(12) 0.0019(11) 0.0051(11) 0.0125(12)
C13 0.058(2) 0.064(2) 0.0243(14) -0.0031(14) 0.0076(14) 0.0251(17)
C14 0.052(2) 0.068(2) 0.0216(13) 0.0065(14) 0.0061(13) 0.0097(17)
C15 0.0547(19) 0.0474(18) 0.0212(13) 0.0083(12) -0.0026(12) 0.0123(15)
C16 0.0536(18) 0.0304(14) 0.0239(13) 0.0065(11) 0.0015(12) 0.0082(13)
C17 0.0267(12) 0.0163(10) 0.0222(11) 0.0002(9) 0.0023(9) 0.0051(9)
C18 0.0281(13) 0.0252(13) 0.0407(15) -0.0103(11) -0.0007(11) 0.0049(10)
C19 0.0269(14) 0.0331(15) 0.0466(17) -0.0085(13) -0.0007(12) 0.0078(11)
C20 0.0365(16) 0.0376(16) 0.0423(16) 0.0007(13) 0.0122(13) 0.0130(13)
C21 0.0419(16) 0.0313(14) 0.0289(13) -0.0067(11) 0.0044(11) 0.0118(12)
C22 0.0347(14) 0.0245(12) 0.0253(12) -0.0018(10) 0.0023(10) 0.0081(10)
C23 0.0260(12) 0.0176(11) 0.0251(12) 0.0012(9) 0.0016(9) -0.0021(9)
C24 0.0387(15) 0.0206(12) 0.0393(15) 0.0062(11) -0.0019(12) -0.0074(11)
C25 0.0462(17) 0.0238(13) 0.0419(16) -0.0007(12) -0.0034(13) -0.0096(12)
C26 0.0367(16) 0.0376(16) 0.0425(16) -0.0053(13) -0.0001(13) -0.0151(13)
C27 0.0285(13) 0.0351(15) 0.0356(15) -0.0063(12) -0.0004(11) -0.0026(11)
C28 0.0276(13) 0.0271(13) 0.0325(14) -0.0052(11) 0.0041(10) -0.0035(10)
C31 0.0319(14) 0.0290(14) 0.0362(15) -0.0025(11) -0.0129(11) 0.0107(11)
C32 0.0528(18) 0.0273(14) 0.0311(14) 0.0027(11) -0.0124(13) 0.0079(13)
C33 0.092(3) 0.0367(18) 0.0391(18) 0.0034(14) -0.0236(18) 0.0175(18)
C34 0.100(3) 0.050(2) 0.053(2) -0.0070(18) -0.049(2) 0.025(2)
C35 0.055(2) 0.061(2) 0.072(3) -0.019(2) -0.044(2) 0.0275(19)
C36 0.0347(16) 0.0454(18) 0.056(2) -0.0094(15) -0.0225(14) 0.0105(14)
C37 0.0194(11) 0.0157(10) 0.0236(11) -0.0017(9) -0.0011(8) 0.0022(8)
C38 0.0230(12) 0.0208(12) 0.0396(15) -0.0068(10) 0.0045(10) -0.0009(9)
C39 0.0319(14) 0.0266(13) 0.0368(15) -0.0111(11) 0.0097(11) -0.0040(11)
C40 0.0326(14) 0.0209(12) 0.0454(16) -0.0115(11) 0.0074(12) -0.0058(10)
C41 0.0260(12) 0.0223(12) 0.0360(14) -0.0067(10) 0.0046(10) -0.0064(10)
C42 0.0254(12) 0.0182(11) 0.0257(12) -0.0005(9) 0.0018(9) -0.0013(9)
C43 0.0190(11) 0.0189(11) 0.0440(15) -0.0030(10) 0.0040(10) -0.0010(9)
C44 0.0336(15) 0.0313(15) 0.0423(16) 0.0045(12) 0.0103(12) -0.0062(11)
C45 0.051(2) 0.0346(16) 0.063(2) 0.0045(15) 0.0296(17) -0.0043(14)
C46 0.047(2) 0.0288(16) 0.096(3) 0.0032(17) 0.039(2) -0.0040(14)
C47 0.0266(15) 0.0263(15) 0.106(3) -0.0152(17) 0.0229(17) -0.0093(12)
C48 0.0255(13) 0.0229(13) 0.067(2) -0.0105(13) 0.0086(13) -0.0055(10)
C81 0.154(7) 0.110(6) 0.120(6) 0.011(5) 0.030(5) -0.036(5)
C82 0.148(8) 0.147(8) 0.158(8) -0.060(7) -0.028(6) 0.003(6)
C83 0.211(12) 0.43(2) 0.182(10) -0.160(12) 0.122(9) -0.210(13)
C84 0.314(15) 0.224(12) 0.098(6) -0.046(7) 0.005(7) -0.156(11)
C85 0.152(8) 0.197(10) 0.242(11) -0.083(8) 0.105(8) -0.112(7)
C101 0.0320(14) 0.0282(14) 0.0425(16) -0.0066(12) -0.0173(12) 0.0068(11)
C121 0.0480(17) 0.0233(13) 0.0273(13) 0.0014(10) -0.0103(12) -0.0019(12)
B102 0.0301(15) 0.0213(13) 0.0334(15) -0.0040(11) -0.0121(12) 0.0058(11)
B103 0.0220(14) 0.0245(14) 0.0446(18) -0.0041(13) -0.0084(12) 0.0029(11)
B104 0.0255(15) 0.0255(15) 0.056(2) -0.0049(14) -0.0129(14) 0.0052(12)
B105 0.0362(17) 0.0256(15) 0.0437(19) -0.0102(13) -0.0175(14) 0.0069(13)
B106 0.0386(17) 0.0275(15) 0.0324(16) -0.0059(12) -0.0122(13) 0.0077(13)
B107 0.0286(14) 0.0211(13) 0.0251(13) -0.0003(11) -0.0060(11) 0.0028(11)
B108 0.0230(13) 0.0188(12) 0.0294(14) -0.0025(11) -0.0056(10) 0.0031(10)
B109 0.0223(13) 0.0192(13) 0.0433(17) -0.0023(12) -0.0034(12) 0.0003(10)
B110 0.0234(14) 0.0201(13) 0.0455(18) -0.0064(12) -0.0120(12) 0.0012(11)
B111 0.0300(15) 0.0230(14) 0.0312(15) -0.0062(11) -0.0104(12) 0.0055(11)
B112 0.0208(12) 0.0184(12) 0.0304(14) -0.0039(11) -0.0054(10) 0.0028(10)
B122 0.0319(15) 0.0209(13) 0.0233(13) 0.0006(10) -0.0093(11) -0.0013(11)
B123 0.0467(18) 0.0221(14) 0.0246(14) 0.0000(11) -0.0117(13) 0.0011(13)
B124 0.060(2) 0.0226(15) 0.0239(14) 0.0025(11) -0.0038(14) -0.0034(14)
B125 0.050(2) 0.0216(14) 0.0253(14) -0.0015(11) 0.0044(13) -0.0007(13)
B126 0.0380(16) 0.0181(13) 0.0219(13) -0.0007(10) -0.0045(11) 0.0002(11)
B127 0.0275(13) 0.0157(12) 0.0183(11) 0.0014(9) -0.0037(10) -0.0010(10)
B128 0.0312(14) 0.0180(12) 0.0232(13) -0.0004(10) -0.0037(11) 0.0004(10)
B129 0.0492(19) 0.0206(14) 0.0216(13) 0.0006(11) -0.0029(12) -0.0013(13)
B130 0.0495(19) 0.0242(15) 0.0273(15) 0.0006(12) 0.0087(13) -0.0033(13)
B131 0.0375(16) 0.0202(13) 0.0276(14) -0.0026(11) 0.0054(12) -0.0003(11)
B132 0.0335(15) 0.0180(13) 0.0225(13) -0.0007(10) -0.0006(11) -0.0034(11)

loop_
_atom_type_symbol
_atom_type_description
_atom_type_scat_dispersion_real
_atom_type_scat_dispersion_imag
_atom_type_scat_source
C C 0.0033 0.0016 'International Tables Vol C Tables 4.2.6.8 and 6.1.1.4'
H H 0.0000 0.0000 'International Tables Vol C Tables 4.2.6.8 and 6.1.1.4'
P P 0.1023 0.0942 'International Tables Vol C Tables 4.2.6.8 and 6.1.1.4'
Rh Rh -1.1178 0.9187 'International Tables Vol C Tables 4.2.6.8 and 6.1.1.4'
B B 0.0013 0.0007 'International Tables Vol C Tables 4.2.6.8 and 6.1.1.4'

loop_
_geom_angle_atom_site_label_1
_geom_angle_atom_site_label_2
_geom_angle_atom_site_label_3
_geom_angle
_geom_angle_site_symmetry_1
_geom_angle_site_symmetry_3
_geom_angle_publ_flag
B127 Rh1 P1 98.90(7) . . ?
B127 Rh1 B108 113.23(11) . . ?
P1 Rh1 B108 115.26(7) . . ?
B127 Rh1 B107 146.63(10) . . ?
P1 Rh1 B107 111.41(6) . . ?
B108 Rh1 B107 41.10(10) . . ?
B127 Rh1 Rh2 73.93(7) . . ?
P1 Rh1 Rh2 167.506(18) . . ?
B108 Rh1 Rh2 77.19(6) . . ?
B107 Rh1 Rh2 78.37(6) . . ?
B127 Rh1 H107 159.9(8) . . ?
P1 Rh1 H107 99.3(8) . . ?
B108 Rh1 H107 65.9(8) . . ?
B107 Rh1 H107 25.1(8) . . ?
Rh2 Rh1 H107 86.6(8) . . ?
B127 Rh1 H108 93.0(9) . . ?
P1 Rh1 H108 103.5(9) . . ?
B108 Rh1 H108 26.9(9) . . ?
B107 Rh1 H108 67.2(10) . . ?
Rh2 Rh1 H108 87.3(9) . . ?
H107 Rh1 H108 91.1(12) . . ?
B127 Rh1 H100 81.8(13) . . ?
P1 Rh1 H100 76.6(13) . . ?
B108 Rh1 H100 157.5(13) . . ?
B107 Rh1 H100 117.7(13) . . ?
Rh2 Rh1 H100 92.0(13) . . ?
H107 Rh1 H100 94.0(15) . . ?
H108 Rh1 H100 174.8(16) . . ?
P2 Rh2 B128 111.61(8) . . ?
P2 Rh2 B112 100.88(7) . . ?
B128 Rh2 B112 142.51(10) . . ?
P2 Rh2 B132 152.37(7) . . ?
B128 Rh2 B132 43.03(10) . . ?
B112 Rh2 B132 106.75(10) . . ?
P2 Rh2 Rh1 117.788(18) . . ?
B128 Rh2 Rh1 75.83(7) . . ?
B112 Rh2 Rh1 72.69(7) . . ?
B132 Rh2 Rh1 72.15(7) . . ?
P2 Rh2 H128 79.4(9) . . ?
B128 Rh2 H128 32.4(9) . . ?
B112 Rh2 H128 157.1(9) . . ?
B132 Rh2 H128 75.3(9) . . ?
Rh1 Rh2 H128 86.8(9) . . ?
P2 Rh2 H132 162.3(8) . . ?
B128 Rh2 H132 70.6(8) . . ?
B112 Rh2 H132 84.2(8) . . ?
B132 Rh2 H132 27.9(8) . . ?
Rh1 Rh2 H132 79.9(8) . . ?
H128 Rh2 H132 102.5(12) . . ?
P2 Rh2 H112 82.9(10) . . ?
B128 Rh2 H112 164.4(12) . . ?
B112 Rh2 H112 30.6(4) . . ?
B132 Rh2 H112 121.5(12) . . ?
Rh1 Rh2 H112 103.0(4) . . ?
H128 Rh2 H112 162.3(13) . . ?
H132 Rh2 H112 93.8(15) . . ?
C23 P1 C17 102.73(11) . . ?
C23 P1 C11 110.40(12) . . ?
C17 P1 C11 103.20(11) . . ?
C23 P1 Rh1 115.93(8) . . ?
C17 P1 Rh1 118.66(8) . . ?
C11 P1 Rh1 105.20(8) . . ?
C37 P2 C43 104.40(11) . . ?
C37 P2 C31 102.97(12) . . ?
C43 P2 C31 105.44(13) . . ?
C37 P2 Rh2 115.77(8) . . ?
C43 P2 Rh2 119.04(8) . . ?
C31 P2 Rh2 107.65(10) . . ?
C12 C11 C16 108.9(2) . . ?
C12 C11 P1 113.02(17) . . ?
C16 C11 P1 118.75(18) . . ?
C12 C11 H11 104.9 . . ?
C16 C11 H11 104.9 . . ?
P1 C11 H11 104.9 . . ?
C13 C12 C11 110.6(2) . . ?
C13 C12 H12A 109.5 . . ?
C11 C12 H12A 109.5 . . ?
C13 C12 H12B 109.5 . . ?
C11 C12 H12B 109.5 . . ?
H12A C12 H12B 108.1 . . ?
C14 C13 C12 110.0(3) . . ?
C14 C13 H13A 109.7 . . ?
C12 C13 H13A 109.7 . . ?
C14 C13 H13B 109.7 . . ?
C12 C13 H13B 109.7 . . ?
H13A C13 H13B 108.2 . . ?
C15 C14 C13 111.5(3) . . ?
C15 C14 H14A 109.3 . . ?
C13 C14 H14A 109.3 . . ?
C15 C14 H14B 109.3 . . ?
C13 C14 H14B 109.3 . . ?
H14A C14 H14B 108.0 . . ?
C14 C15 C16 112.5(3) . . ?
C14 C15 H15A 109.1 . . ?
C16 C15 H15A 109.1 . . ?
C14 C15 H15B 109.1 . . ?
C16 C15 H15B 109.1 . . ?
H15A C15 H15B 107.8 . . ?
C15 C16 C11 109.9(2) . . ?
C15 C16 H16A 109.7 . . ?
C11 C16 H16A 109.7 . . ?
C15 C16 H16B 109.7 . . ?
C11 C16 H16B 109.7 . . ?
H16A C16 H16B 108.2 . . ?
C22 C17 C18 110.0(2) . . ?
C22 C17 P1 114.79(17) . . ?
C18 C17 P1 111.67(16) . . ?
C22 C17 H17 106.6 . . ?
C18 C17 H17 106.6 . . ?
P1 C17 H17 106.6 . . ?
C19 C18 C17 112.5(2) . . ?
C19 C18 H18A 109.1 . . ?
C17 C18 H18A 109.1 . . ?
C19 C18 H18B 109.1 . . ?
C17 C18 H18B 109.1 . . ?
H18A C18 H18B 107.8 . . ?
C20 C19 C18 111.8(2) . . ?
C20 C19 H19A 109.3 . . ?
C18 C19 H19A 109.3 . . ?
C20 C19 H19B 109.3 . . ?
C18 C19 H19B 109.3 . . ?
H19A C19 H19B 107.9 . . ?
C21 C20 C19 109.6(2) . . ?
C21 C20 H20A 109.7 . . ?
C19 C20 H20A 109.7 . . ?
C21 C20 H20B 109.7 . . ?
C19 C20 H20B 109.7 . . ?
H20A C20 H20B 108.2 . . ?
C20 C21 C22 111.2(2) . . ?
C20 C21 H21A 109.4 . . ?
C22 C21 H21A 109.4 . . ?
C20 C21 H21B 109.4 . . ?
C22 C21 H21B 109.4 . . ?
H21A C21 H21B 108.0 . . ?
C17 C22 C21 109.9(2) . . ?
C17 C22 H22A 109.7 . . ?
C21 C22 H22A 109.7 . . ?
C17 C22 H22B 109.7 . . ?
C21 C22 H22B 109.7 . . ?
H22A C22 H22B 108.2 . . ?
C28 C23 C24 108.7(2) . . ?
C28 C23 P1 115.76(17) . . ?
C24 C23 P1 115.37(18) . . ?
C28 C23 H23 105.3 . . ?
C24 C23 H23 105.3 . . ?
P1 C23 H23 105.3 . . ?
C25 C24 C23 109.8(2) . . ?
C25 C24 H24A 109.7 . . ?
C23 C24 H24A 109.7 . . ?
C25 C24 H24B 109.7 . . ?
C23 C24 H24B 109.7 . . ?
H24A C24 H24B 108.2 . . ?
C26 C25 C24 111.9(2) . . ?
C26 C25 H25A 109.2 . . ?
C24 C25 H25A 109.2 . . ?
C26 C25 H25B 109.2 . . ?
C24 C25 H25B 109.2 . . ?
H25A C25 H25B 107.9 . . ?
C25 C26 C27 111.8(2) . . ?
C25 C26 H26A 109.2 . . ?
C27 C26 H26A 109.2 . . ?
C25 C26 H26B 109.2 . . ?
C27 C26 H26B 109.2 . . ?
H26A C26 H26B 107.9 . . ?
C26 C27 C28 112.2(2) . . ?
C26 C27 H27A 109.2 . . ?
C28 C27 H27A 109.2 . . ?
C26 C27 H27B 109.2 . . ?
C28 C27 H27B 109.2 . . ?
H27A C27 H27B 107.9 . . ?
C27 C28 C23 111.1(2) . . ?
C27 C28 H28A 109.4 . . ?
C23 C28 H28A 109.4 . . ?
C27 C28 H28B 109.4 . . ?
C23 C28 H28B 109.4 . . ?
H28A C28 H28B 108.0 . . ?
C36 C31 C32 110.5(3) . . ?
C36 C31 P2 116.0(2) . . ?
C32 C31 P2 111.30(19) . . ?
C36 C31 H31 106.1 . . ?
C32 C31 H31 106.1 . . ?
P2 C31 H31 106.1 . . ?
C33 C32 C31 111.6(3) . . ?
C33 C32 H32A 109.3 . . ?
C31 C32 H32A 109.3 . . ?
C33 C32 H32B 109.3 . . ?
C31 C32 H32B 109.3 . . ?
H32A C32 H32B 108.0 . . ?
C34 C33 C32 110.7(3) . . ?
C34 C33 H33A 109.5 . . ?
C32 C33 H33A 109.5 . . ?
C34 C33 H33B 109.5 . . ?
C32 C33 H33B 109.5 . . ?
H33A C33 H33B 108.1 . . ?
C35 C34 C33 111.8(3) . . ?
C35 C34 H34A 109.2 . . ?
C33 C34 H34A 109.2 . . ?
C35 C34 H34B 109.2 . . ?
C33 C34 H34B 109.2 . . ?
H34A C34 H34B 107.9 . . ?
C34 C35 C36 112.3(3) . . ?
C34 C35 H35A 109.1 . . ?
C36 C35 H35A 109.1 . . ?
C34 C35 H35B 109.1 . . ?
C36 C35 H35B 109.1 . . ?
H35A C35 H35B 107.9 . . ?
C35 C36 C31 110.2(3) . . ?
C35 C36 H36A 109.6 . . ?
C31 C36 H36A 109.6 . . ?
C35 C36 H36B 109.6 . . ?
C31 C36 H36B 109.6 . . ?
H36A C36 H36B 108.1 . . ?
C42 C37 C38 108.37(19) . . ?
C42 C37 P2 115.16(16) . . ?
C38 C37 P2 114.83(16) . . ?
C42 C37 H37 105.9 . . ?
C38 C37 H37 105.9 . . ?
P2 C37 H37 105.9 . . ?
C39 C38 C37 109.8(2) . . ?
C39 C38 H38A 109.7 . . ?
C37 C38 H38A 109.7 . . ?
C39 C38 H38B 109.7 . . ?
C37 C38 H38B 109.7 . . ?
H38A C38 H38B 108.2 . . ?
C40 C39 C38 112.0(2) . . ?
C40 C39 H39A 109.2 . . ?
C38 C39 H39A 109.2 . . ?
C40 C39 H39B 109.2 . . ?
C38 C39 H39B 109.2 . . ?
H39A C39 H39B 107.9 . . ?
C41 C40 C39 111.4(2) . . ?
C41 C40 H40A 109.3 . . ?
C39 C40 H40A 109.3 . . ?
C41 C40 H40B 109.3 . . ?
C39 C40 H40B 109.3 . . ?
H40A C40 H40B 108.0 . . ?
C40 C41 C42 110.6(2) . . ?
C40 C41 H41A 109.5 . . ?
C42 C41 H41A 109.5 . . ?
C40 C41 H41B 109.5 . . ?
C42 C41 H41B 109.5 . . ?
H41A C41 H41B 108.1 . . ?
C41 C42 C37 110.3(2) . . ?
C41 C42 H42A 109.6 . . ?
C37 C42 H42A 109.6 . . ?
C41 C42 H42B 109.6 . . ?
C37 C42 H42B 109.6 . . ?
H42A C42 H42B 108.1 . . ?
C48 C43 C44 108.3(2) . . ?
C48 C43 P2 112.3(2) . . ?
C44 C43 P2 114.32(18) . . ?
C48 C43 H43 107.2 . . ?
C44 C43 H43 107.2 . . ?
P2 C43 H43 107.2 . . ?
C43 C44 C45 110.3(3) . . ?
C43 C44 H44A 109.6 . . ?
C45 C44 H44A 109.6 . . ?
C43 C44 H44B 109.6 . . ?
C45 C44 H44B 109.6 . . ?
H44A C44 H44B 108.1 . . ?
C46 C45 C44 112.1(3) . . ?
C46 C45 H45A 109.2 . . ?
C44 C45 H45A 109.2 . . ?
C46 C45 H45B 109.2 . . ?
C44 C45 H45B 109.2 . . ?
H45A C45 H45B 107.9 . . ?
C47 C46 C45 111.8(3) . . ?
C47 C46 H46A 109.3 . . ?
C45 C46 H46A 109.3 . . ?
C47 C46 H46B 109.3 . . ?
C45 C46 H46B 109.3 . . ?
H46A C46 H46B 107.9 . . ?
C46 C47 C48 112.3(3) . . ?
C46 C47 H47A 109.1 . . ?
C48 C47 H47A 109.1 . . ?
C46 C47 H47B 109.1 . . ?
C48 C47 H47B 109.1 . . ?
H47A C47 H47B 107.9 . . ?
C47 C48 C43 111.1(3) . . ?
C47 C48 H48A 109.4 . . ?
C43 C48 H48A 109.4 . . ?
C47 C48 H48B 109.4 . . ?
C43 C48 H48B 109.4 . . ?
H48A C48 H48B 108.0 . . ?
C82 C81 H81A 109.5 . . ?
C82 C81 H81B 109.5 . . ?
H81A C81 H81B 109.5 . . ?
C82 C81 H81C 109.5 . . ?
H81A C81 H81C 109.5 . . ?
H81B C81 H81C 109.5 . . ?
C83 C82 C81 114.8(9) . . ?
C83 C82 H82A 108.6 . . ?
C81 C82 H82A 108.6 . . ?
C83 C82 H82B 108.6 . . ?
C81 C82 H82B 108.6 . . ?
H82A C82 H82B 107.5 . . ?
C82 C83 C84 121.8(11) . . ?
C82 C83 H83A 106.9 . . ?
C84 C83 H83A 106.9 . . ?
C82 C83 H83B 106.9 . . ?
C84 C83 H83B 106.9 . . ?
H83A C83 H83B 106.7 . . ?
C85 C84 C83 116.5(9) . . ?
C85 C84 H84A 108.2 . . ?
C83 C84 H84A 108.2 . . ?
C85 C84 H84B 108.2 . . ?
C83 C84 H84B 108.2 . . ?
H84A C84 H84B 107.3 . . ?
C84 C85 H85A 109.5 . . ?
C84 C85 H85B 109.5 . . ?
H85A C85 H85B 109.5 . . ?
C84 C85 H85C 109.5 . . ?
H85A C85 H85C 109.5 . . ?
H85B C85 H85C 109.5 . . ?
B102 C101 B104 115.3(2) . . ?
B102 C101 B105 114.4(2) . . ?
B104 C101 B105 63.0(2) . . ?
B102 C101 B103 63.21(18) . . ?
B104 C101 B103 63.2(2) . . ?
B105 C101 B103 115.3(2) . . ?
B102 C101 B106 62.42(18) . . ?
B104 C101 B106 114.9(2) . . ?
B105 C101 B106 62.5(2) . . ?
B103 C101 B106 115.2(2) . . ?
B102 C101 H101 117.7 . . ?
B104 C101 H101 117.2 . . ?
B105 C101 H101 117.8 . . ?
B103 C101 H101 117.0 . . ?
B106 C101 H101 117.8 . . ?
B122 C121 B124 114.6(2) . . ?
B122 C121 B123 63.89(17) . . ?
B124 C121 B123 62.24(19) . . ?
B122 C121 B125 113.4(2) . . ?
B124 C121 B125 61.8(2) . . ?
B123 C121 B125 113.5(2) . . ?
B122 C121 B126 62.55(17) . . ?
B124 C121 B126 113.5(2) . . ?
B123 C121 B126 115.3(2) . . ?
B125 C121 B126 61.87(18) . . ?
B122 C121 H121 117.5 . . ?
B124 C121 H121 118.5 . . ?
B123 C121 H121 117.3 . . ?
B125 C121 H121 119.2 . . ?
B126 C121 H121 118.0 . . ?
C101 B102 B106 59.80(18) . . ?
C101 B102 B107 105.3(2) . . ?
B106 B102 B107 60.20(17) . . ?
C101 B102 B103 58.89(19) . . ?
B106 B102 B103 109.5(2) . . ?
B107 B102 B103 108.3(2) . . ?
C101 B102 B108 104.3(2) . . ?
B106 B102 B108 108.3(2) . . ?
B107 B102 B108 60.01(16) . . ?
B103 B102 B108 59.50(17) . . ?
C101 B102 H102 124.5 . . ?
B106 B102 H102 120.5 . . ?
B107 B102 H102 122.2 . . ?
B103 B102 H102 121.1 . . ?
B108 B102 H102 122.9 . . ?
C101 B103 B108 104.1(2) . . ?
C101 B103 B102 57.91(18) . . ?
B108 B103 B102 60.26(17) . . ?
C101 B103 B104 58.13(19) . . ?
B108 B103 B104 107.4(2) . . ?
B102 B103 B104 106.8(2) . . ?
C101 B103 B109 104.3(2) . . ?
B108 B103 B109 60.50(16) . . ?
B102 B103 B109 108.5(2) . . ?
B104 B103 B109 59.60(17) . . ?
C101 B103 H103 125.4 . . ?
B108 B103 H103 122.3 . . ?
B102 B103 H103 121.7 . . ?
B104 B103 H103 122.3 . . ?
B109 B103 H103 122.0 . . ?
C101 B104 B110 104.9(2) . . ?
C101 B104 B105 58.5(2) . . ?
B110 B104 B105 59.80(19) . . ?
C101 B104 B109 105.3(2) . . ?
B110 B104 B109 61.09(17) . . ?
B105 B104 B109 108.8(2) . . ?
C101 B104 B103 58.70(18) . . ?
B110 B104 B103 108.9(2) . . ?
B105 B104 B103 108.0(3) . . ?
B109 B104 B103 60.27(17) . . ?
C101 B104 H104 124.8 . . ?
B110 B104 H104 121.8 . . ?
B105 B104 H104 121.5 . . ?
B109 B104 H104 121.6 . . ?
B103 B104 H104 121.2 . . ?
C101 B105 B110 105.0(2) . . ?
C101 B105 B104 58.50(19) . . ?
B110 B105 B104 59.96(19) . . ?
C101 B105 B111 105.4(2) . . ?
B110 B105 B111 60.94(18) . . ?
B104 B105 B111 108.8(2) . . ?
C101 B105 B106 59.54(19) . . ?
B110 B105 B106 109.1(2) . . ?
B104 B105 B106 108.9(2) . . ?
B111 B105 B106 60.02(18) . . ?
C101 B105 H105 124.6 . . ?
B110 B105 H105 121.9 . . ?
B104 B105 H105 121.3 . . ?
B111 B105 H105 121.8 . . ?
B106 B105 H105 120.8 . . ?
C101 B106 B102 57.78(18) . . ?
C101 B106 B105 57.99(19) . . ?
B102 B106 B105 106.8(3) . . ?
C101 B106 B111 104.2(2) . . ?
B102 B106 B111 108.4(2) . . ?
B105 B106 B111 59.96(18) . . ?
C101 B106 B107 103.8(2) . . ?
B102 B106 B107 60.18(17) . . ?
B105 B106 B107 107.6(2) . . ?
B111 B106 B107 60.40(17) . . ?
C101 B106 H106 125.7 . . ?
B102 B106 H106 121.8 . . ?
B105 B106 H106 122.1 . . ?
B111 B106 H106 122.0 . . ?
B107 B106 H106 122.4 . . ?
B102 B107 B106 59.62(17) . . ?
B102 B107 B108 60.01(17) . . ?
B106 B107 B108 107.9(2) . . ?
B102 B107 B111 107.3(2) . . ?
B106 B107 B111 59.67(17) . . ?
B108 B107 B111 108.1(2) . . ?
B102 B107 B112 107.4(2) . . ?
B106 B107 B112 107.4(2) . . ?
B108 B107 B112 59.96(16) . . ?
B111 B107 B112 59.98(16) . . ?
B102 B107 Rh1 102.11(15) . . ?
B106 B107 Rh1 158.80(18) . . ?
B108 B107 Rh1 66.19(13) . . ?
B111 B107 Rh1 141.18(17) . . ?
B112 B107 Rh1 87.54(14) . . ?
B102 B107 H107 120.9(15) . . ?
B106 B107 H107 124.6(14) . . ?
B108 B107 H107 118.2(14) . . ?
B111 B107 H107 124.6(15) . . ?
B112 B107 H107 121.1(15) . . ?
Rh1 B107 H107 52.9(14) . . ?
B103 B108 B102 60.24(18) . . ?
B103 B108 B107 108.9(2) . . ?
B102 B108 B107 59.98(17) . . ?
B103 B108 B112 108.1(2) . . ?
B102 B108 B112 107.7(2) . . ?
B107 B108 B112 60.40(16) . . ?
B103 B108 B109 60.26(17) . . ?
B102 B108 B109 108.3(2) . . ?
B107 B108 B109 108.9(2) . . ?
B112 B108 B109 59.86(16) . . ?
B103 B108 Rh1 158.92(18) . . ?
B102 B108 Rh1 106.31(17) . . ?
B107 B108 Rh1 72.71(14) . . ?
B112 B108 Rh1 91.15(14) . . ?
B109 B108 Rh1 140.18(17) . . ?
B103 B108 H108 118.9(16) . . ?
B102 B108 H108 117.7(16) . . ?
B107 B108 H108 120.7(16) . . ?
B112 B108 H108 126.0(16) . . ?
B109 B108 H108 124.1(16) . . ?
Rh1 B108 H108 50.1(16) . . ?
B104 B109 B112 106.7(2) . . ?
B104 B109 B103 60.13(18) . . ?
B112 B109 B103 107.3(2) . . ?
B104 B109 B108 106.8(2) . . ?
B112 B109 B108 59.98(16) . . ?
B103 B109 B108 59.24(16) . . ?
B104 B109 B110 59.30(17) . . ?
B112 B109 B110 59.34(16) . . ?
B103 B109 B110 107.4(2) . . ?
B108 B109 B110 107.0(2) . . ?
B104 B109 H109 122.4 . . ?
B112 B109 H109 122.3 . . ?
B103 B109 H109 121.9 . . ?
B108 B109 H109 122.4 . . ?
B110 B109 H109 122.4 . . ?
B105 B110 B104 60.2(2) . . ?
B105 B110 B112 107.6(2) . . ?
B104 B110 B112 107.4(2) . . ?
B105 B110 B111 59.80(19) . . ?
B104 B110 B111 108.1(2) . . ?
B112 B110 B111 60.24(17) . . ?
B105 B110 B109 107.9(2) . . ?
B104 B110 B109 59.61(18) . . ?
B112 B110 B109 59.90(16) . . ?
B111 B110 B109 108.4(2) . . ?
B105 B110 H110 121.8 . . ?
B104 B110 H110 121.9 . . ?
B112 B110 H110 122.0 . . ?
B111 B110 H110 121.4 . . ?
B109 B110 H110 121.7 . . ?
B105 B111 B106 60.02(19) . . ?
B105 B111 B107 107.3(2) . . ?
B106 B111 B107 59.94(17) . . ?
B105 B111 B112 106.5(2) . . ?
B106 B111 B112 107.8(2) . . ?
B107 B111 B112 60.17(16) . . ?
B105 B111 B110 59.27(19) . . ?
B106 B111 B110 107.7(2) . . ?
B107 B111 B110 107.6(2) . . ?
B112 B111 B110 59.31(17) . . ?
B105 B111 H111 122.6 . . ?
B106 B111 H111 121.6 . . ?
B107 B111 H111 121.8 . . ?
B112 B111 H111 122.3 . . ?
B110 B111 H111 122.2 . . ?
B110 B112 B109 60.76(17) . . ?
B110 B112 B108 108.24(19) . . ?
B109 B112 B108 60.16(16) . . ?
B110 B112 B111 60.44(18) . . ?
B109 B112 B111 109.3(2) . . ?
B108 B112 B111 107.8(2) . . ?
B110 B112 B107 108.2(2) . . ?
B109 B112 B107 108.5(2) . . ?
B108 B112 B107 59.64(16) . . ?
B111 B112 B107 59.85(17) . . ?
B110 B112 Rh2 139.79(18) . . ?
B109 B112 Rh2 120.06(18) . . ?
B108 B112 Rh2 103.91(15) . . ?
B111 B112 Rh2 129.87(17) . . ?
B107 B112 Rh2 108.58(16) . . ?
B110 B112 H112 99.2(6) . . ?
B109 B112 H112 114.6(16) . . ?
B108 B112 H112 140.6(11) . . ?
B111 B112 H112 110.3(13) . . ?
B107 B112 H112 136.3(15) . . ?
Rh2 B112 H112 41.4(5) . . ?
C121 B122 B128 102.5(2) . . ?
C121 B122 B126 59.09(17) . . ?
B128 B122 B126 106.4(2) . . ?
C121 B122 B127 105.5(2) . . ?
B128 B122 B127 61.10(15) . . ?
B126 B122 B127 59.52(16) . . ?
C121 B122 B123 58.09(16) . . ?
B128 B122 B123 58.87(16) . . ?
B126 B122 B123 107.7(2) . . ?
B127 B122 B123 109.4(2) . . ?
C121 B122 H122 125.3 . . ?
B128 B122 H122 123.8 . . ?
B126 B122 H122 122.1 . . ?
B127 B122 H122 121.0 . . ?
B123 B122 H122 121.4 . . ?
C121 B123 B128 102.5(2) . . ?
C121 B123 B124 58.85(18) . . ?
B128 B123 B124 105.6(2) . . ?
C121 B123 B129 104.3(2) . . ?
B128 B123 B129 60.21(17) . . ?
B124 B123 B129 58.75(19) . . ?
C121 B123 B122 58.02(16) . . ?
B128 B123 B122 59.05(16) . . ?
B124 B123 B122 107.0(2) . . ?
B129 B123 B122 108.0(2) . . ?
C121 B123 H123 125.4 . . ?
B128 B123 H123 123.9 . . ?
B124 B123 H123 122.6 . . ?
B129 B123 H123 122.2 . . ?
B122 B123 H123 121.8 . . ?
C121 B124 B129 106.0(2) . . ?
C121 B124 B125 59.28(18) . . ?
B129 B124 B125 108.5(2) . . ?
C121 B124 B123 58.92(18) . . ?
B129 B124 B123 60.90(19) . . ?
B125 B124 B123 108.7(2) . . ?
C121 B124 B130 106.2(2) . . ?
B129 B124 B130 61.02(19) . . ?
B125 B124 B130 59.77(19) . . ?
B123 B124 B130 110.0(2) . . ?
C121 B124 H124 124.0 . . ?
B129 B124 H124 121.5 . . ?
B125 B124 H124 121.5 . . ?
B123 B124 H124 120.6 . . ?
B130 B124 H124 121.3 . . ?
C121 B125 B130 106.4(2) . . ?
C121 B125 B124 58.95(19) . . ?
B130 B125 B124 60.39(19) . . ?
C121 B125 B131 106.3(2) . . ?
B130 B125 B131 61.92(18) . . ?
B124 B125 B131 109.8(2) . . ?
C121 B125 B126 59.26(17) . . ?
B130 B125 B126 110.3(2) . . ?
B124 B125 B126 109.0(2) . . ?
B131 B125 B126 60.38(17) . . ?
C121 B125 H125 124.1 . . ?
B130 B125 H125 120.7 . . ?
B124 B125 H125 121.0 . . ?
B131 B125 H125 121.0 . . ?
B126 B125 H125 120.7 . . ?
C121 B126 B125 58.87(18) . . ?
C121 B126 B127 105.70(19) . . ?
B125 B126 B127 108.5(2) . . ?
C121 B126 B131 105.4(2) . . ?
B125 B126 B131 59.69(18) . . ?
B127 B126 B131 60.99(16) . . ?
C121 B126 B122 58.36(16) . . ?
B125 B126 B122 107.5(2) . . ?
B127 B126 B122 60.47(16) . . ?
B131 B126 B122 108.8(2) . . ?
C121 B126 H126 124.4 . . ?
B125 B126 H126 121.8 . . ?
B127 B126 H126 121.4 . . ?
B131 B126 H126 121.8 . . ?
B122 B126 H126 121.6 . . ?
B126 B127 B122 60.01(16) . . ?
B126 B127 B131 59.58(17) . . ?
B122 B127 B131 107.3(2) . . ?
B126 B127 B132 105.32(19) . . ?
B122 B127 B132 104.91(18) . . ?
B131 B127 B132 59.05(16) . . ?
B126 B127 B128 104.86(18) . . ?
B122 B127 B128 58.53(15) . . ?
B131 B127 B128 104.57(19) . . ?
B132 B127 B128 57.33(16) . . ?
B126 B127 Rh1 142.68(17) . . ?
B122 B127 Rh1 128.97(18) . . ?
B131 B127 Rh1 123.38(18) . . ?
B132 B127 Rh1 105.68(15) . . ?
B128 B127 Rh1 109.15(16) . . ?
B132 B128 B123 110.2(2) . . ?
B132 B128 B122 109.6(2) . . ?
B123 B128 B122 62.08(16) . . ?
B132 B128 B129 61.31(18) . . ?
B123 B128 B129 60.57(18) . . ?
B122 B128 B129 110.8(2) . . ?
B132 B128 B127 61.29(16) . . ?
B123 B128 B127 111.4(2) . . ?
B122 B128 B127 60.37(15) . . ?
B129 B128 B127 111.6(2) . . ?
B132 B128 Rh2 72.14(13) . . ?
B123 B128 Rh2 154.54(18) . . ?
B122 B128 Rh2 142.49(18) . . ?
B129 B128 Rh2 102.70(16) . . ?
B127 B128 Rh2 92.16(14) . . ?
B132 B128 H128 122.2(13) . . ?
B123 B128 H128 119.3(13) . . ?
B122 B128 H128 118.7(13) . . ?
B129 B128 H128 121.3(13) . . ?
B127 B128 H128 119.1(13) . . ?
Rh2 B128 H128 50.3(13) . . ?
B124 B129 B128 106.1(2) . . ?
B124 B129 B123 60.35(19) . . ?
B128 B129 B123 59.22(17) . . ?
B124 B129 B130 60.3(2) . . ?
B128 B129 B130 106.5(2) . . ?
B123 B129 B130 109.0(2) . . ?
B124 B129 B132 106.7(2) . . ?
B128 B129 B132 58.18(16) . . ?
B123 B129 B132 106.6(2) . . ?
B130 B129 B132 59.90(18) . . ?
B124 B129 H129 122.2 . . ?
B128 B129 H129 123.6 . . ?
B123 B129 H129 121.5 . . ?
B130 B129 H129 121.3 . . ?
B132 B129 H129 123.0 . . ?
B125 B130 B124 59.84(19) . . ?
B125 B130 B132 105.3(2) . . ?
B124 B130 B132 105.7(2) . . ?
B125 B130 B129 106.7(2) . . ?
B124 B130 B129 58.68(19) . . ?
B132 B130 B129 60.16(17) . . ?
B125 B130 B131 59.21(17) . . ?
B124 B130 B131 107.3(2) . . ?
B132 B130 B131 59.24(16) . . ?
B129 B130 B131 108.2(2) . . ?
B125 B130 H130 123.0 . . ?
B124 B130 H130 122.8 . . ?
B132 B130 H130 123.3 . . ?
B129 B130 H130 121.8 . . ?
B131 B130 H130 121.8 . . ?
B125 B131 B132 105.2(2) . . ?
B125 B131 B126 59.93(17) . . ?
B132 B131 B126 106.3(2) . . ?
B125 B131 B127 107.5(2) . . ?
B132 B131 B127 60.49(16) . . ?
B126 B131 B127 59.43(16) . . ?
B125 B131 B130 58.87(18) . . ?
B132 B131 B130 59.50(17) . . ?
B126 B131 B130 107.5(2) . . ?
B127 B131 B130 109.1(2) . . ?
B125 B131 H131 123.1 . . ?
B132 B131 H131 123.1 . . ?
B126 B131 H131 122.4 . . ?
B127 B131 H131 121.0 . . ?
B130 B131 H131 121.6 . . ?
B128 B132 B131 108.9(2) . . ?
B128 B132 B130 108.4(2) . . ?
B131 B132 B130 61.26(17) . . ?
B128 B132 B129 60.51(17) . . ?
B131 B132 B129 109.6(2) . . ?
B130 B132 B129 59.94(18) . . ?
B128 B132 B127 61.38(16) . . ?
B131 B132 B127 60.45(16) . . ?
B130 B132 B127 110.5(2) . . ?
B129 B132 B127 111.0(2) . . ?
B128 B132 Rh2 64.84(13) . . ?
B131 B132 Rh2 143.90(18) . . ?
B130 B132 Rh2 154.48(19) . . ?
B129 B132 Rh2 97.88(16) . . ?
B127 B132 Rh2 88.42(14) . . ?
B128 B132 H132 117.2(14) . . ?
B131 B132 H132 126.0(14) . . ?
B130 B132 H132 122.5(14) . . ?
B129 B132 H132 116.5(14) . . ?
B127 B132 H132 121.0(14) . . ?
Rh2 B132 H132 53.2(14) . . ?

loop_
_geom_bond_atom_site_label_1
_geom_bond_atom_site_label_2
_geom_bond_distance
_geom_bond_site_symmetry_2
_geom_bond_publ_flag
Rh1 B127 2.061(3) . ?
Rh1 P1 2.2325(6) . ?
Rh1 B108 2.479(3) . ?
Rh1 B107 2.587(3) . ?
Rh1 Rh2 2.7962(2) . ?
Rh1 H107 2.11(3) . ?
Rh1 H108 1.95(3) . ?
Rh1 H100 1.604(10) . ?
Rh2 P2 2.2572(6) . ?
Rh2 B128 2.300(3) . ?
Rh2 B112 2.378(3) . ?
Rh2 B132 2.419(3) . ?
Rh2 H128 1.78(3) . ?
Rh2 H132 1.96(3) . ?
Rh2 H112 1.653(10) . ?
P1 C23 1.860(2) . ?
P1 C17 1.860(2) . ?
P1 C11 1.867(2) . ?
P2 C37 1.855(2) . ?
P2 C43 1.855(3) . ?
P2 C31 1.864(3) . ?
C11 C12 1.533(4) . ?
C11 C16 1.537(4) . ?
C11 H11 1.0000 . ?
C12 C13 1.532(4) . ?
C12 H12A 0.9900 . ?
C12 H12B 0.9900 . ?
C13 C14 1.524(5) . ?
C13 H13A 0.9900 . ?
C13 H13B 0.9900 . ?
C14 C15 1.514(4) . ?
C14 H14A 0.9900 . ?
C14 H14B 0.9900 . ?
C15 C16 1.534(4) . ?
C15 H15A 0.9900 . ?
C15 H15B 0.9900 . ?
C16 H16A 0.9900 . ?
C16 H16B 0.9900 . ?
C17 C22 1.530(3) . ?
C17 C18 1.534(4) . ?
C17 H17 1.0000 . ?
C18 C19 1.529(4) . ?
C18 H18A 0.9900 . ?
C18 H18B 0.9900 . ?
C19 C20 1.519(4) . ?
C19 H19A 0.9900 . ?
C19 H19B 0.9900 . ?
C20 C21 1.516(4) . ?
C20 H20A 0.9900 . ?
C20 H20B 0.9900 . ?
C21 C22 1.530(4) . ?
C21 H21A 0.9900 . ?
C21 H21B 0.9900 . ?
C22 H22A 0.9900 . ?
C22 H22B 0.9900 . ?
C23 C28 1.536(4) . ?
C23 C24 1.547(3) . ?
C23 H23 1.0000 . ?
C24 C25 1.535(4) . ?
C24 H24A 0.9900 . ?
C24 H24B 0.9900 . ?
C25 C26 1.523(4) . ?
C25 H25A 0.9900 . ?
C25 H25B 0.9900 . ?
C26 C27 1.525(4) . ?
C26 H26A 0.9900 . ?
C26 H26B 0.9900 . ?
C27 C28 1.531(4) . ?
C27 H27A 0.9900 . ?
C27 H27B 0.9900 . ?
C28 H28A 0.9900 . ?
C28 H28B 0.9900 . ?
C31 C36 1.531(4) . ?
C31 C32 1.536(4) . ?
C31 H31 1.0000 . ?
C32 C33 1.525(4) . ?
C32 H32A 0.9900 . ?
C32 H32B 0.9900 . ?
C33 C34 1.518(6) . ?
C33 H33A 0.9900 . ?
C33 H33B 0.9900 . ?
C34 C35 1.515(7) . ?
C34 H34A 0.9900 . ?
C34 H34B 0.9900 . ?
C35 C36 1.528(5) . ?
C35 H35A 0.9900 . ?
C35 H35B 0.9900 . ?
C36 H36A 0.9900 . ?
C36 H36B 0.9900 . ?
C37 C42 1.534(3) . ?
C37 C38 1.547(3) . ?
C37 H37 1.0000 . ?
C38 C39 1.527(4) . ?
C38 H38A 0.9900 . ?
C38 H38B 0.9900 . ?
C39 C40 1.524(4) . ?
C39 H39A 0.9900 . ?
C39 H39B 0.9900 . ?
C40 C41 1.520(4) . ?
C40 H40A 0.9900 . ?
C40 H40B 0.9900 . ?
C41 C42 1.531(3) . ?
C41 H41A 0.9900 . ?
C41 H41B 0.9900 . ?
C42 H42A 0.9900 . ?
C42 H42B 0.9900 . ?
C43 C48 1.537(4) . ?
C43 C44 1.537(4) . ?
C43 H43 1.0000 . ?
C44 C45 1.539(4) . ?
C44 H44A 0.9900 . ?
C44 H44B 0.9900 . ?
C45 C46 1.518(5) . ?
C45 H45A 0.9900 . ?
C45 H45B 0.9900 . ?
C46 C47 1.508(6) . ?
C46 H46A 0.9900 . ?
C46 H46B 0.9900 . ?
C47 C48 1.532(4) . ?
C47 H47A 0.9900 . ?
C47 H47B 0.9900 . ?
C48 H48A 0.9900 . ?
C48 H48B 0.9900 . ?
C81 C82 1.413(10) . ?
C81 H81A 0.9800 . ?
C81 H81B 0.9800 . ?
C81 H81C 0.9800 . ?
C82 C83 1.332(12) . ?
C82 H82A 0.9900 . ?
C82 H82B 0.9900 . ?
C83 C84 1.465(11) . ?
C83 H83A 0.9900 . ?
C83 H83B 0.9900 . ?
C84 C85 1.407(10) . ?
C84 H84A 0.9900 . ?
C84 H84B 0.9900 . ?
C85 H85A 0.9800 . ?
C85 H85B 0.9800 . ?
C85 H85C 0.9800 . ?
C101 B102 1.690(4) . ?
C101 B104 1.698(5) . ?
C101 B105 1.699(4) . ?
C101 B103 1.708(5) . ?
C101 B106 1.727(5) . ?
C101 H101 1.1200 . ?
C121 B122 1.715(4) . ?
C121 B124 1.715(4) . ?
C121 B123 1.716(4) . ?
C121 B125 1.721(5) . ?
C121 B126 1.728(4) . ?
C121 H121 1.1200 . ?
B102 B106 1.771(4) . ?
B102 B107 1.781(4) . ?
B102 B103 1.781(5) . ?
B102 B108 1.781(4) . ?
B102 H102 1.1200 . ?
B103 B108 1.768(4) . ?
B103 B104 1.784(4) . ?
B103 B109 1.786(4) . ?
B103 H103 1.1200 . ?
B104 B110 1.768(4) . ?
B104 B105 1.773(5) . ?
B104 B109 1.774(5) . ?
B104 H104 1.1200 . ?
B105 B110 1.765(5) . ?
B105 B111 1.775(4) . ?
B105 B106 1.776(5) . ?
B105 H105 1.1200 . ?
B106 B111 1.776(4) . ?
B106 B107 1.781(4) . ?
B106 H106 1.1200 . ?
B107 B108 1.781(4) . ?
B107 B111 1.789(4) . ?
B107 B112 1.795(4) . ?
B107 H107 1.12(3) . ?
B108 B112 1.787(4) . ?
B108 B109 1.790(4) . ?
B108 H108 1.15(3) . ?
B109 B112 1.785(4) . ?
B109 B110 1.800(4) . ?
B109 H109 1.1200 . ?
B110 B112 1.775(4) . ?
B110 B111 1.795(5) . ?
B110 H110 1.1200 . ?
B111 B112 1.792(4) . ?
B111 H111 1.1200 . ?
B112 H112 1.274(10) . ?
B122 B128 1.762(4) . ?
B122 B126 1.787(4) . ?
B122 B127 1.796(4) . ?
B122 B123 1.815(4) . ?
B122 H122 1.1200 . ?
B123 B128 1.759(4) . ?
B123 B124 1.773(5) . ?
B123 B129 1.783(5) . ?
B123 H123 1.1200 . ?
B124 B129 1.744(4) . ?
B124 B125 1.764(5) . ?
B124 B130 1.774(5) . ?
B124 H124 1.1200 . ?
B125 B130 1.763(4) . ?
B125 B131 1.769(5) . ?
B125 B126 1.773(4) . ?
B125 H125 1.1200 . ?
B126 B127 1.778(4) . ?
B126 B131 1.781(4) . ?
B126 H126 1.1200 . ?
B127 B131 1.806(4) . ?
B127 B132 1.807(4) . ?
B127 B128 1.808(4) . ?
B128 B132 1.734(4) . ?
B128 B129 1.776(4) . ?
B128 H128 1.24(3) . ?
B129 B130 1.786(5) . ?
B129 B132 1.790(4) . ?
B129 H129 1.1200 . ?
B130 B132 1.785(4) . ?
B130 B131 1.817(4) . ?
B130 H130 1.1200 . ?
B131 B132 1.781(4) . ?
B131 H131 1.1200 . ?
B132 H132 1.15(3) . ?
